data_7116565
loop_
_publ_author_name
'Wang, Qi'
'Cheng, Ming'
'Zhao, Yue'
'Wu, Lin'
'Jiang, Juli'
'Wang, Leyong'
'Pan, Yi'

_publ_section_title
;
 A pillar[5]arene-fused cryptand: from orthogonal self-assembly to
 supramolecular polymer
;
_journal_coden_ASTM CHCOFS
_journal_issue 17
_journal_name_full
;
 Chemical Communications (Cambridge, United Kingdom)
;
_journal_page_first 3623
_journal_page_last 3626
_journal_paper_doi 10.1039/c5cc00130g
_journal_volume 51
_journal_year 2015
_chemical_formula_moiety 'C77 H92 N2 O22, C12 H14 N2, 2(F6 P)'
_chemical_formula_sum 'C89 H106 F12 N4 O22 P2'
_chemical_formula_weight 1873.72
_space_group_IT_number 15
_symmetry_cell_setting monoclinic
_symmetry_space_group_name_Hall '-C 2yc'
_symmetry_space_group_name_H-M 'C 1 2/c 1'
_atom_sites_solution_hydrogens geom
_atom_sites_solution_primary direct
_atom_sites_solution_secondary difmap
_audit_creation_method SHELXL-97
_audit_update_record
;
2014-09-26 deposited with the CCDC.
2015-01-23 downloaded from the CCDC.
;
_cell_angle_alpha 90.00
_cell_angle_beta 97.138(3)
_cell_angle_gamma 90.00
_cell_formula_units_Z 8
_cell_length_a 18.690(3)
_cell_length_b 26.430(4)
_cell_length_c 43.505(7)
_cell_measurement_reflns_used 4878
_cell_measurement_temperature 293(2)
_cell_measurement_theta_max 18.88
_cell_measurement_theta_min 2.20
_cell_volume 21324(6)
_computing_cell_refinement 'Bruker SAINT'
_computing_data_collection 'Bruker APEX2'
_computing_data_reduction 'Bruker SAINT'
_computing_molecular_graphics 'Bruker SHELXTL'
_computing_publication_material 'Bruker SHELXTL'
_computing_structure_refinement 'SHELXL-97 (Sheldrick, 2008)'
_computing_structure_solution 'SHELXS-97 (Sheldrick, 2008)'
_diffrn_ambient_temperature 293(2)
_diffrn_measured_fraction_theta_full 1.000
_diffrn_measured_fraction_theta_max 1.000
_diffrn_measurement_device_type 'Bruker APEX-II CCD'
_diffrn_measurement_method '\f and \w scans'
_diffrn_radiation_monochromator graphite
_diffrn_radiation_source 'fine-focus sealed tube'
_diffrn_radiation_type MoK\a
_diffrn_radiation_wavelength 0.71073
_diffrn_reflns_av_R_equivalents 0.0588
_diffrn_reflns_av_sigmaI/netI 0.0948
_diffrn_reflns_limit_h_max 22
_diffrn_reflns_limit_h_min -22
_diffrn_reflns_limit_k_max 31
_diffrn_reflns_limit_k_min -21
_diffrn_reflns_limit_l_max 51
_diffrn_reflns_limit_l_min -50
_diffrn_reflns_number 57432
_diffrn_reflns_theta_full 25.00
_diffrn_reflns_theta_max 25.00
_diffrn_reflns_theta_min 1.34
_exptl_absorpt_coefficient_mu 0.125
_exptl_absorpt_correction_T_max 0.9755
_exptl_absorpt_correction_T_min 0.9671
_exptl_absorpt_correction_type multi-scan
_exptl_absorpt_process_details sadabs
_exptl_crystal_colour orange
_exptl_crystal_density_diffrn 1.167
_exptl_crystal_density_method 'not measured'
_exptl_crystal_description block
_exptl_crystal_F_000 7856
_exptl_crystal_size_max 0.27
_exptl_crystal_size_mid 0.24
_exptl_crystal_size_min 0.20
_platon_squeeze_details
;
;
_refine_diff_density_max 0.966
_refine_diff_density_min -0.301
_refine_diff_density_rms 0.052
_refine_ls_extinction_method none
_refine_ls_goodness_of_fit_ref 0.917
_refine_ls_hydrogen_treatment constr
_refine_ls_matrix_type full
_refine_ls_number_parameters 1106
_refine_ls_number_reflns 18789
_refine_ls_number_restraints 0
_refine_ls_restrained_S_all 0.917
_refine_ls_R_factor_all 0.1660
_refine_ls_R_factor_gt 0.0796
_refine_ls_shift/su_max 0.067
_refine_ls_shift/su_mean 0.001
_refine_ls_structure_factor_coef Fsqd
_refine_ls_weighting_details 'calc w=1/[\s^2^(Fo^2^)+(0.1216P)^2^+0.0000P] where P=(Fo^2^+2Fc^2^)/3'
_refine_ls_weighting_scheme calc
_refine_ls_wR_factor_gt 0.2183
_refine_ls_wR_factor_ref 0.2479
_reflns_number_gt 6806
_reflns_number_total 16789
_reflns_threshold_expression >2sigma(I)
_cod_data_source_file c5cc00130g2.cif
_cod_data_source_block 1-sr
_cod_original_sg_symbol_H-M 'C2/c   '
_cod_database_code 7116565

loop_
_symmetry_equiv_pos_as_xyz
'x, y, z'
'-x, y, -z+1/2'
'x+1/2, y+1/2, z'
'-x+1/2, y+1/2, -z+1/2'
'-x, -y, -z'
'x, -y, z-1/2'
'-x+1/2, -y+1/2, -z'
'x+1/2, -y+1/2, z-1/2'

loop_
_atom_site_label
_atom_site_type_symbol
_atom_site_fract_x
_atom_site_fract_y
_atom_site_fract_z
_atom_site_U_iso_or_equiv
_atom_site_adp_type
_atom_site_occupancy
_atom_site_symmetry_multiplicity
_atom_site_calc_flag
_atom_site_refinement_flags
C1 C 0.5001(3) 0.3456(3) 0.20322(14) 0.1039(18) Uani 1 1 d .
H1 H 0.5472 0.3416 0.1987 0.125 Uiso 1 1 calc R
C2 C 0.4713(4) 0.3935(3) 0.20603(15) 0.1087(19) Uani 1 1 d .
C3 C 0.3990(4) 0.4000(2) 0.21186(13) 0.1040(18) Uani 1 1 d .
H3 H 0.3792 0.4322 0.2125 0.125 Uiso 1 1 calc R
C4 C 0.3587(3) 0.3579(2) 0.21653(11) 0.0901(17) Uani 1 1 d .
C5 C 0.3892(3) 0.3105(2) 0.21405(11) 0.0867(15) Uani 1 1 d .
H5 H 0.3620 0.2819 0.2171 0.104 Uiso 1 1 calc R
C6 C 0.4582(3) 0.3046(2) 0.20721(12) 0.082 Uani 1 1 d .
C7 C 0.5821(4) 0.4375(3) 0.20640(17) 0.133 Uani 1 1 d .
H7A H 0.5984 0.4266 0.1872 0.160 Uiso 1 1 calc R
H7B H 0.6018 0.4149 0.2228 0.160 Uiso 1 1 calc R
C8 C 0.6058(5) 0.4917(3) 0.21385(19) 0.158(3) Uani 1 1 d .
H8A H 0.5895 0.5025 0.2331 0.189 Uiso 1 1 calc R
H8B H 0.6580 0.4942 0.2160 0.189 Uiso 1 1 calc R
C9 C 0.5851(6) 0.5697(4) 0.1945(2) 0.197 Uani 1 1 d .
H9A H 0.6363 0.5772 0.1972 0.237 Uiso 1 1 calc R
H9B H 0.5664 0.5791 0.2136 0.237 Uiso 1 1 calc R
C10 C 0.5498(5) 0.6006(3) 0.1693(2) 0.165(3) Uani 1 1 d .
H10A H 0.4980 0.5993 0.1694 0.198 Uiso 1 1 calc R
H10B H 0.5650 0.6356 0.1723 0.198 Uiso 1 1 calc R
C11 C 0.6204(4) 0.6050(3) 0.1283(2) 0.133 Uani 1 1 d .
H11A H 0.6654 0.5982 0.1413 0.160 Uiso 1 1 calc R
H11B H 0.6132 0.6413 0.1277 0.160 Uiso 1 1 calc R
C12 C 0.6257(4) 0.5881(3) 0.09899(18) 0.139(3) Uani 1 1 d .
H12A H 0.6529 0.6137 0.0895 0.166 Uiso 1 1 calc R
H12B H 0.6563 0.5583 0.1014 0.166 Uiso 1 1 calc R
C13 C 0.5878(3) 0.5591(2) 0.05068(17) 0.109(2) Uani 1 1 d .
H13A H 0.6395 0.5595 0.0501 0.131 Uiso 1 1 calc R
H13B H 0.5657 0.5814 0.0345 0.131 Uiso 1 1 calc R
C14 C 0.5598(2) 0.50576(18) 0.04458(12) 0.0787(14) Uani 1 1 d .
H14A H 0.5773 0.4921 0.0262 0.094 Uiso 1 1 calc R
H14B H 0.5763 0.4840 0.0620 0.094 Uiso 1 1 calc R
C15 C 0.5518(5) 0.2454(4) 0.20702(18) 0.174 Uani 1 1 d .
H15A H 0.5744 0.2566 0.2271 0.209 Uiso 1 1 calc R
H15B H 0.5746 0.2627 0.1911 0.209 Uiso 1 1 calc R
C16 C 0.5594(5) 0.1881(3) 0.2039(2) 0.213(5) Uani 1 1 d .
H16A H 0.6081 0.1781 0.2119 0.255 Uiso 1 1 calc R
H16B H 0.5265 0.1714 0.2161 0.255 Uiso 1 1 calc R
C17 C 0.5878(5) 0.1614(4) 0.1587(2) 0.202 Uani 1 1 d .
H17A H 0.6147 0.1350 0.1706 0.242 Uiso 1 1 calc R
H17B H 0.6200 0.1902 0.1595 0.242 Uiso 1 1 calc R
C18 C 0.5834(3) 0.1442(3) 0.12743(19) 0.132(2) Uani 1 1 d .
H18A H 0.6235 0.1578 0.1179 0.158 Uiso 1 1 calc R
H18B H 0.5865 0.1076 0.1271 0.158 Uiso 1 1 calc R
C19 C 0.5139(4) 0.1438(2) 0.08040(16) 0.1076(19) Uani 1 1 d .
H19A H 0.4632 0.1393 0.0730 0.129 Uiso 1 1 calc R
H19B H 0.5373 0.1112 0.0792 0.129 Uiso 1 1 calc R
C20 C 0.5443(4) 0.1786(2) 0.06033(15) 0.115(2) Uani 1 1 d .
H20A H 0.5953 0.1827 0.0674 0.138 Uiso 1 1 calc R
H20B H 0.5400 0.1645 0.0396 0.138 Uiso 1 1 calc R
C21 C 0.4817(3) 0.2401(2) 0.03063(14) 0.1022(18) Uani 1 1 d .
H21A H 0.4557 0.2115 0.0207 0.123 Uiso 1 1 calc R
H21B H 0.5200 0.2488 0.0184 0.123 Uiso 1 1 calc R
C22 C 0.4324(3) 0.28311(17) 0.03081(11) 0.0767(14) Uani 1 1 d .
H22A H 0.4023 0.2854 0.0110 0.092 Uiso 1 1 calc R
H22B H 0.4012 0.2783 0.0468 0.092 Uiso 1 1 calc R
C23 C 0.4357(2) 0.37322(17) 0.03438(10) 0.0596(11) Uani 1 1 d .
C24 C 0.3606(2) 0.37751(17) 0.02949(9) 0.0597(11) Uani 1 1 d .
H24 H 0.3318 0.3487 0.0280 0.072 Uiso 1 1 calc R
C25 C 0.3300(2) 0.42476(16) 0.02697(9) 0.0519(10) Uani 1 1 d .
C26 C 0.3717(2) 0.46804(16) 0.03094(9) 0.0571(11) Uani 1 1 d .
H26 H 0.3501 0.4998 0.0299 0.069 Uiso 1 1 calc R
C27 C 0.4476(2) 0.46331(16) 0.03667(9) 0.0554(11) Uani 1 1 d .
C28 C 0.4788(2) 0.41657(16) 0.03802(9) 0.0579(11) Uani 1 1 d .
H28 H 0.5287 0.4135 0.0414 0.069 Uiso 1 1 calc R
C29 C 0.2846(4) 0.3674(3) 0.22496(12) 0.088 Uani 1 1 d .
C30 C 0.1645(3) 0.3343(3) 0.23092(12) 0.105 Uani 1 1 d .
H30A H 0.1644 0.3537 0.2498 0.126 Uiso 1 1 calc R
H30B H 0.1456 0.3009 0.2344 0.126 Uiso 1 1 calc R
C31 C 0.1170(3) 0.3597(2) 0.20523(12) 0.1036(18) Uani 1 1 d .
H31A H 0.0701 0.3667 0.2116 0.124 Uiso 1 1 calc R
H31B H 0.1384 0.3914 0.1998 0.124 Uiso 1 1 calc R
C32 C 0.1138(2) 0.35894(17) 0.03398(10) 0.0640(12) Uani 1 1 d .
H32A H 0.0627 0.3512 0.0309 0.077 Uiso 1 1 calc R
H32B H 0.1406 0.3275 0.0365 0.077 Uiso 1 1 calc R
C33 C 0.1345(2) 0.38782(16) 0.00697(9) 0.0590(11) Uani 1 1 d .
H33A H 0.1167 0.3703 -0.0120 0.071 Uiso 1 1 calc R
H33B H 0.1124 0.4211 0.0064 0.071 Uiso 1 1 calc R
C34 C 0.2480(2) 0.43164(19) 0.02188(10) 0.0590(11) Uani 1 1 d .
C35 C 0.1158(2) 0.3436(2) 0.14980(11) 0.0653(12) Uani 1 1 d .
C36 C 0.1214(2) 0.3947(2) 0.14213(11) 0.0731(13) Uani 1 1 d .
H36 H 0.1228 0.4190 0.1576 0.088 Uiso 1 1 calc R
C37 C 0.1248(2) 0.40953(16) 0.11208(11) 0.0591(11) Uani 1 1 d .
C38 C 0.1241(2) 0.37205(17) 0.08921(11) 0.0582(11) Uani 1 1 d .
C39 C 0.1200(2) 0.32221(18) 0.09677(11) 0.0637(12) Uani 1 1 d .
H39 H 0.1206 0.2981 0.0812 0.076 Uiso 1 1 calc R
C40 C 0.1149(2) 0.30590(17) 0.12708(10) 0.0595(11) Uani 1 1 d .
C41 C 0.1070(2) 0.25128(16) 0.13487(11) 0.0652(12) Uani 1 1 d .
H41A H 0.1328 0.2450 0.1553 0.078 Uiso 1 1 calc R
H41B H 0.1295 0.2310 0.1202 0.078 Uiso 1 1 calc R
C42 C 0.0296(2) 0.23412(15) 0.13460(11) 0.0601(12) Uani 1 1 d .
C43 C -0.0046(3) 0.23297(16) 0.16115(10) 0.0648(12) Uani 1 1 d .
H43 H 0.0211 0.2430 0.1798 0.078 Uiso 1 1 calc R
C44 C -0.0748(3) 0.21766(18) 0.16099(12) 0.0705(13) Uani 1 1 d .
C45 C -0.1134(2) 0.20198(15) 0.13405(12) 0.0640(12) Uani 1 1 d .
C46 C -0.0814(3) 0.20156(16) 0.10696(11) 0.0681(12) Uani 1 1 d .
H46 H -0.1073 0.1901 0.0887 0.082 Uiso 1 1 calc R
C47 C -0.0111(3) 0.21814(16) 0.10702(11) 0.0634(12) Uani 1 1 d .
C48 C -0.1940(3) 0.18820(19) 0.13317(13) 0.0853(15) Uani 1 1 d .
H48A H -0.2060 0.1619 0.1178 0.102 Uiso 1 1 calc R
H48B H -0.2023 0.1748 0.1532 0.102 Uiso 1 1 calc R
C49 C -0.2416(2) 0.23221(19) 0.12558(13) 0.0675(13) Uani 1 1 d .
C50 C -0.2588(2) 0.2642(2) 0.14845(12) 0.0730(13) Uani 1 1 d .
H50 H -0.2425 0.2562 0.1689 0.088 Uiso 1 1 calc R
C51 C -0.2980(3) 0.3067(2) 0.14267(12) 0.0781(14) Uani 1 1 d .
C52 C -0.3246(2) 0.3207(2) 0.11198(12) 0.0758(14) Uani 1 1 d .
C53 C -0.3081(3) 0.2882(3) 0.08909(13) 0.0896(16) Uani 1 1 d .
H53 H -0.3249 0.2957 0.0686 0.108 Uiso 1 1 calc R
C54 C -0.2671(3) 0.2448(2) 0.09562(14) 0.0805(14) Uani 1 1 d .
C55 C -0.3653(3) 0.3690(2) 0.10462(13) 0.0989(19) Uani 1 1 d .
H55A H -0.3896 0.3785 0.1222 0.119 Uiso 1 1 calc R
H55B H -0.4019 0.3634 0.0871 0.119 Uiso 1 1 calc R
C56 C -0.3172(3) 0.4116(3) 0.09719(15) 0.0866(16) Uani 1 1 d .
C57 C -0.2863(3) 0.4443(3) 0.12055(16) 0.1010(19) Uani 1 1 d .
H57 H -0.2965 0.4395 0.1407 0.121 Uiso 1 1 calc R
C58 C -0.2400(4) 0.4845(3) 0.1141(2) 0.112(2) Uani 1 1 d .
C59 C -0.2240(3) 0.4909(3) 0.08327(19) 0.0948(19) Uani 1 1 d .
C60 C -0.2536(3) 0.4606(3) 0.06109(18) 0.105(2) Uani 1 1 d .
H60 H -0.2444 0.4668 0.0409 0.127 Uiso 1 1 calc R
C61 C -0.2987(4) 0.4191(3) 0.06653(16) 0.103(2) Uani 1 1 d .
C62 C -0.1729(3) 0.5334(2) 0.07716(16) 0.119(2) Uani 1 1 d .
H62A H -0.1811 0.5621 0.0902 0.143 Uiso 1 1 calc R
H62B H -0.1834 0.5441 0.0557 0.143 Uiso 1 1 calc R
C63 C -0.0938(3) 0.5179(2) 0.08343(19) 0.0982(18) Uani 1 1 d .
C64 C -0.0568(3) 0.4985(2) 0.06051(14) 0.0853(15) Uani 1 1 d .
C65 C 0.0121(3) 0.48211(18) 0.06670(13) 0.0836(15) Uani 1 1 d .
H65 H 0.0349 0.4685 0.0508 0.100 Uiso 1 1 calc R
C66 C 0.0501(3) 0.48515(17) 0.09660(13) 0.0755(14) Uani 1 1 d .
C67 C 0.0123(4) 0.50554(18) 0.12028(15) 0.0889(17) Uani 1 1 d .
C68 C -0.0591(4) 0.52180(19) 0.11266(16) 0.0897(17) Uani 1 1 d .
H68 H -0.0834 0.5357 0.1281 0.108 Uiso 1 1 calc R
C69 C 0.1261(3) 0.46476(18) 0.10349(11) 0.0758(14) Uani 1 1 d .
H69A H 0.1512 0.4689 0.0854 0.091 Uiso 1 1 calc R
H69B H 0.1521 0.4838 0.1204 0.091 Uiso 1 1 calc R
C70 C -0.0693(4) 0.2249(3) 0.21571(14) 0.132(2) Uani 1 1 d .
H70A H -0.0340 0.1986 0.2198 0.198 Uiso 1 1 calc R
H70B H -0.1010 0.2247 0.2315 0.198 Uiso 1 1 calc R
H70C H -0.0454 0.2570 0.2157 0.198 Uiso 1 1 calc R
C71 C -0.0089(3) 0.1965(2) 0.05368(12) 0.0995(18) Uani 1 1 d .
H71A H -0.0233 0.1628 0.0584 0.149 Uiso 1 1 calc R
H71B H 0.0250 0.1951 0.0388 0.149 Uiso 1 1 calc R
H71C H -0.0506 0.2155 0.0452 0.149 Uiso 1 1 calc R
C72 C -0.2790(3) 0.3341(3) 0.19541(13) 0.136(3) Uani 1 1 d .
H72A H -0.2940 0.3030 0.2040 0.203 Uiso 1 1 calc R
H72B H -0.2894 0.3618 0.2084 0.203 Uiso 1 1 calc R
H72C H -0.2281 0.3328 0.1942 0.203 Uiso 1 1 calc R
C73 C -0.2688(4) 0.2278(3) 0.04123(14) 0.133(2) Uani 1 1 d .
H73A H -0.3204 0.2281 0.0367 0.199 Uiso 1 1 calc R
H73B H -0.2490 0.2039 0.0280 0.199 Uiso 1 1 calc R
H73C H -0.2502 0.2609 0.0378 0.199 Uiso 1 1 calc R
C74 C -0.2268(4) 0.5117(3) 0.16638(18) 0.155(3) Uani 1 1 d .
H74A H -0.2776 0.5166 0.1668 0.233 Uiso 1 1 calc R
H74B H -0.2004 0.5361 0.1796 0.233 Uiso 1 1 calc R
H74C H -0.2136 0.4782 0.1735 0.233 Uiso 1 1 calc R
C75 C -0.3121(4) 0.3899(3) 0.01446(15) 0.147(3) Uani 1 1 d .
H75A H -0.3102 0.4246 0.0081 0.220 Uiso 1 1 calc R
H75B H -0.3471 0.3720 0.0005 0.220 Uiso 1 1 calc R
H75C H -0.2656 0.3746 0.0142 0.220 Uiso 1 1 calc R
C76 C 0.0129(5) 0.5200(3) 0.17431(17) 0.170(3) Uani 1 1 d .
H76A H -0.0095 0.5525 0.1708 0.254 Uiso 1 1 calc R
H76B H 0.0457 0.5209 0.1931 0.254 Uiso 1 1 calc R
H76C H -0.0234 0.4948 0.1761 0.254 Uiso 1 1 calc R
C77 C -0.0815(4) 0.4591(3) 0.01099(16) 0.136(2) Uani 1 1 d .
H77A H -0.0443 0.4701 -0.0008 0.205 Uiso 1 1 calc R
H77B H -0.1247 0.4523 -0.0027 0.205 Uiso 1 1 calc R
H77C H -0.0662 0.4289 0.0222 0.205 Uiso 1 1 calc R
C78 C 0.3153(3) 0.2749(2) 0.13971(10) 0.0746(14) Uani 1 1 d .
H78 H 0.2741 0.2618 0.1467 0.089 Uiso 1 1 calc R
C79 C 0.3192(3) 0.3250(2) 0.13382(10) 0.0701(13) Uani 1 1 d .
H79 H 0.2802 0.3456 0.1367 0.084 Uiso 1 1 calc R
C80 C 0.3800(2) 0.34669(19) 0.12356(10) 0.0616(12) Uani 1 1 d .
C81 C 0.4341(3) 0.3123(2) 0.11840(12) 0.0851(15) Uani 1 1 d .
H81 H 0.4752 0.3243 0.1107 0.102 Uiso 1 1 calc R
C82 C 0.4287(3) 0.2616(2) 0.12420(12) 0.0832(15) Uani 1 1 d .
H82 H 0.4656 0.2399 0.1202 0.100 Uiso 1 1 calc R
C83 C 0.3658(3) 0.18937(19) 0.14252(13) 0.0928(16) Uani 1 1 d .
H83A H 0.4015 0.1709 0.1331 0.139 Uiso 1 1 calc R
H83B H 0.3186 0.1774 0.1345 0.139 Uiso 1 1 calc R
H83C H 0.3733 0.1845 0.1646 0.139 Uiso 1 1 calc R
C84 C 0.3870(2) 0.40073(18) 0.11842(10) 0.0611(11) Uani 1 1 d .
C85 C 0.4508(3) 0.4258(2) 0.12483(12) 0.0855(15) Uani 1 1 d .
H85 H 0.4921 0.4079 0.1324 0.103 Uiso 1 1 calc R
C86 C 0.4552(3) 0.4761(2) 0.12048(13) 0.0862(15) Uani 1 1 d .
H86 H 0.4994 0.4921 0.1255 0.103 Uiso 1 1 calc R
C87 C 0.3354(3) 0.4802(2) 0.10219(12) 0.0884(16) Uani 1 1 d .
H87 H 0.2955 0.4989 0.0939 0.106 Uiso 1 1 calc R
C88 C 0.3279(3) 0.4299(2) 0.10678(11) 0.0798(14) Uani 1 1 d .
H88 H 0.2830 0.4148 0.1021 0.096 Uiso 1 1 calc R
C89 C 0.4039(3) 0.5586(2) 0.10304(14) 0.1020(18) Uani 1 1 d .
H89A H 0.4067 0.5770 0.1222 0.153 Uiso 1 1 calc R
H89B H 0.3622 0.5695 0.0895 0.153 Uiso 1 1 calc R
H89C H 0.4464 0.5651 0.0934 0.153 Uiso 1 1 calc R
F1 F 0.2526(5) 0.1365(2) 0.24791(16) 0.288(4) Uani 1 1 d .
F2 F 0.2453(3) 0.14069(19) 0.19704(13) 0.204(2) Uani 1 1 d .
F3 F 0.3343(2) 0.1774(2) 0.22493(13) 0.201(2) Uani 1 1 d .
F4 F 0.2502(2) 0.22287(16) 0.19932(9) 0.1600(15) Uani 1 1 d .
F5 F 0.2589(3) 0.21880(18) 0.25078(10) 0.1796(18) Uani 1 1 d .
F6 F 0.1681(2) 0.1812(2) 0.22286(13) 0.209(2) Uani 1 1 d .
F7 F 0.22632(15) 0.20232(13) 0.08919(6) 0.1064(10) Uani 1 1 d .
F8 F 0.32685(19) 0.1874(2) 0.06811(9) 0.175(2) Uani 1 1 d .
F9 F 0.2754(2) 0.26112(14) 0.06233(10) 0.1626(18) Uani 1 1 d .
F10 F 0.27616(17) 0.20874(11) 0.02239(6) 0.1020(10) Uani 1 1 d .
F11 F 0.17391(18) 0.22534(17) 0.04311(8) 0.1505(15) Uani 1 1 d .
F12 F 0.2249(3) 0.15050(13) 0.04856(9) 0.1604(18) Uani 1 1 d .
N1 N 0.2377(2) 0.32981(19) 0.22347(9) 0.0980(14) Uani 1 1 d .
H1A H 0.2516 0.3007 0.2177 0.118 Uiso 1 1 calc R
N2 N 0.21162(16) 0.39316(13) 0.00891(7) 0.0557(9) Uani 1 1 d .
H2 H 0.2353 0.3696 0.0011 0.067 Uiso 1 1 calc R
N3 N 0.3984(3) 0.50372(17) 0.10925(9) 0.0768(11) Uani 1 1 d .
N4 N 0.3715(2) 0.24328(16) 0.13548(8) 0.0723(11) Uani 1 1 d .
O1 O 0.5062(3) 0.4379(2) 0.20372(15) 0.172(2) Uani 1 1 d .
O2 O 0.5763(4) 0.5210(2) 0.19023(12) 0.179 Uani 1 1 d .
O3 O 0.5669(3) 0.5835(2) 0.14079(12) 0.155 Uani 1 1 d .
O4 O 0.5733(2) 0.5765(2) 0.07876(13) 0.156(2) Uani 1 1 d .
O5 O 0.48350(15) 0.50793(11) 0.04028(8) 0.0755(9) Uani 1 1 d .
O6 O 0.4805(2) 0.25574(17) 0.20377(10) 0.123 Uani 1 1 d .
O7 O 0.5448(3) 0.1731(3) 0.17373(13) 0.200(3) Uani 1 1 d .
O8 O 0.5207(2) 0.15919(16) 0.11122(10) 0.1144(13) Uani 1 1 d .
O9 O 0.5109(2) 0.22664(15) 0.05908(10) 0.1185(14) Uani 1 1 d .
O10 O 0.47251(15) 0.32840(12) 0.03647(8) 0.0758(9) Uani 1 1 d .
O11 O 0.2691(2) 0.40976(18) 0.23311(10) 0.1309(15) Uani 1 1 d .
O12 O 0.21977(16) 0.47007(12) 0.03103(8) 0.0802(10) Uani 1 1 d .
O13 O 0.1100(2) 0.32609(14) 0.17937(8) 0.0984(11) Uani 1 1 d .
O14 O 0.13037(18) 0.38978(11) 0.06017(7) 0.0788(9) Uani 1 1 d .
O15 O 0.02355(17) 0.22030(12) 0.08109(8) 0.0813(9) Uani 1 1 d .
O16 O -0.2495(2) 0.21385(15) 0.07228(10) 0.1114(12) Uani 1 1 d .
O17 O -0.3318(2) 0.38759(19) 0.04472(11) 0.1170(14) Uani 1 1 d .
O18 O -0.0946(3) 0.49615(19) 0.03137(12) 0.1351(16) Uani 1 1 d .
O19 O -0.1090(2) 0.21675(15) 0.18703(9) 0.1045(12) Uani 1 1 d .
O20 O -0.3164(2) 0.34086(15) 0.16550(9) 0.1070(12) Uani 1 1 d .
O21 O -0.2108(3) 0.5176(2) 0.13632(15) 0.1347(17) Uani 1 1 d .
O22 O 0.0515(2) 0.50771(15) 0.14906(10) 0.1095(13) Uani 1 1 d .
P1 P 0.25031(11) 0.17852(7) 0.22440(5) 0.1156(6) Uani 1 1 d .
P2 P 0.25046(7) 0.20548(5) 0.05554(3) 0.0691(4) Uani 1 1 d .

loop_
_atom_site_aniso_label
_atom_site_aniso_U_11
_atom_site_aniso_U_22
_atom_site_aniso_U_33
_atom_site_aniso_U_23
_atom_site_aniso_U_13
_atom_site_aniso_U_12
C1 0.090(4) 0.105(5) 0.111(5) 0.004(4) -0.009(3) 0.002(4)
C2 0.088(5) 0.103(6) 0.134(6) 0.008(4) 0.008(4) -0.026(4)
C3 0.121(6) 0.091(5) 0.097(4) -0.009(3) 0.003(4) -0.007(4)
C4 0.120(5) 0.084(4) 0.061(3) -0.011(3) -0.008(3) -0.027(4)
C5 0.114(5) 0.077(4) 0.066(3) -0.009(3) 0.000(3) -0.014(3)
C6 0.093 0.072 0.079 -0.009 -0.007 0.004
C7 0.118 0.143 0.139 0.025 0.017 -0.003
C8 0.177(7) 0.156(7) 0.142(7) 0.015(5) 0.028(6) -0.057(6)
C9 0.255 0.205 0.133 -0.023 0.026 -0.020
C10 0.211(9) 0.100(5) 0.175(8) -0.009(5) -0.013(7) 0.038(5)
C11 0.108 0.108 0.184 -0.029 0.021 -0.032
C12 0.095(5) 0.185(8) 0.130(6) 0.007(5) -0.008(5) -0.027(5)
C13 0.073(4) 0.098(5) 0.157(6) -0.029(4) 0.016(4) -0.026(3)
C14 0.058(3) 0.072(4) 0.108(4) -0.007(3) 0.016(3) -0.013(3)
C15 0.171 0.208 0.126 -0.053 -0.052 -0.003
C16 0.268(11) 0.185(8) 0.151(8) -0.079(6) -0.107(7) 0.144(8)
C17 0.161 0.298 0.136 -0.035 -0.020 0.133
C18 0.078(4) 0.158(6) 0.163(7) 0.002(5) 0.035(5) 0.029(4)
C19 0.139(5) 0.080(4) 0.109(5) 0.003(4) 0.032(4) 0.016(4)
C20 0.131(5) 0.096(5) 0.125(5) 0.035(4) 0.044(4) 0.056(4)
C21 0.112(5) 0.084(4) 0.106(5) -0.001(3) -0.002(4) 0.027(4)
C22 0.084(3) 0.058(3) 0.083(4) -0.001(2) -0.009(3) 0.003(3)
C23 0.056(3) 0.047(3) 0.074(3) 0.001(2) 0.002(2) 0.005(2)
C24 0.054(3) 0.057(3) 0.066(3) 0.006(2) 0.001(2) -0.013(2)
C25 0.049(3) 0.054(3) 0.055(3) -0.006(2) 0.014(2) 0.005(2)
C26 0.056(3) 0.046(3) 0.068(3) -0.002(2) 0.000(2) 0.006(2)
C27 0.051(3) 0.045(3) 0.069(3) 0.002(2) 0.000(2) 0.000(2)
C28 0.038(2) 0.058(3) 0.077(3) 0.003(2) 0.001(2) 0.001(2)
C29 0.100 0.093 0.073 -0.009 0.018 0.001
C30 0.098 0.157 0.062 0.017 0.021 0.003
C31 0.114(4) 0.130(5) 0.062(3) -0.016(3) -0.010(3) 0.014(4)
C32 0.057(3) 0.070(3) 0.065(3) -0.001(3) 0.007(2) -0.003(2)
C33 0.056(3) 0.059(3) 0.061(3) -0.011(2) 0.001(2) -0.003(2)
C34 0.061(3) 0.062(3) 0.055(3) 0.000(2) 0.013(2) -0.002(3)
C35 0.054(3) 0.079(4) 0.062(3) 0.000(3) 0.008(2) 0.002(3)
C36 0.072(3) 0.081(4) 0.065(3) -0.011(3) 0.000(3) -0.011(3)
C37 0.050(3) 0.056(3) 0.073(3) -0.005(2) 0.011(2) -0.009(2)
C38 0.054(3) 0.050(3) 0.071(3) 0.002(2) 0.010(2) -0.002(2)
C39 0.052(3) 0.073(4) 0.068(3) -0.003(2) 0.014(2) 0.000(2)
C40 0.044(2) 0.070(3) 0.065(3) 0.003(3) 0.009(2) 0.003(2)
C41 0.054(3) 0.065(3) 0.076(3) 0.009(2) 0.006(2) 0.010(2)
C42 0.066(3) 0.049(3) 0.065(3) 0.013(2) 0.009(3) 0.017(2)
C43 0.075(3) 0.063(3) 0.058(3) 0.001(2) 0.011(3) 0.010(3)
C44 0.075(3) 0.076(3) 0.066(3) 0.008(3) 0.031(3) -0.001(3)
C45 0.071(3) 0.047(3) 0.076(3) 0.006(2) 0.015(3) -0.014(2)
C46 0.075(3) 0.056(3) 0.076(3) -0.004(2) 0.019(3) -0.007(3)
C47 0.075(3) 0.049(3) 0.069(3) 0.011(2) 0.018(3) 0.017(2)
C48 0.083(4) 0.074(4) 0.100(4) 0.002(3) 0.019(3) -0.014(3)
C49 0.053(3) 0.073(4) 0.077(4) 0.000(3) 0.012(3) -0.016(3)
C50 0.057(3) 0.093(4) 0.067(3) 0.020(3) 0.001(3) -0.005(3)
C51 0.058(3) 0.100(4) 0.077(4) 0.010(3) 0.012(3) 0.009(3)
C52 0.048(3) 0.108(4) 0.069(4) 0.005(3) -0.002(3) -0.003(3)
C53 0.061(3) 0.124(5) 0.080(4) -0.004(4) -0.004(3) -0.009(3)
C54 0.062(3) 0.100(4) 0.079(4) -0.012(3) 0.007(3) -0.014(3)
C55 0.045(3) 0.163(6) 0.089(4) 0.028(4) 0.008(3) 0.031(4)
C56 0.067(4) 0.116(5) 0.079(4) 0.028(4) 0.018(3) 0.041(3)
C57 0.079(4) 0.135(6) 0.095(5) 0.028(4) 0.034(4) 0.041(4)
C58 0.078(5) 0.123(6) 0.139(7) 0.035(5) 0.030(5) 0.059(4)
C59 0.077(4) 0.095(5) 0.118(6) 0.037(4) 0.035(4) 0.038(4)
C60 0.068(4) 0.136(6) 0.115(6) 0.038(5) 0.025(4) 0.032(4)
C61 0.076(4) 0.134(6) 0.099(5) 0.018(5) 0.005(4) 0.048(4)
C62 0.113(5) 0.102(5) 0.148(6) 0.037(4) 0.042(4) 0.041(4)
C63 0.102(5) 0.067(4) 0.130(6) 0.027(4) 0.036(5) 0.028(3)
C64 0.097(4) 0.080(4) 0.080(4) 0.018(3) 0.014(4) 0.024(3)
C65 0.103(4) 0.082(4) 0.067(4) 0.008(3) 0.017(3) 0.029(3)
C66 0.097(4) 0.052(3) 0.085(4) -0.007(3) 0.042(3) -0.011(3)
C67 0.118(5) 0.052(3) 0.105(5) -0.002(3) 0.044(4) -0.013(3)
C68 0.097(5) 0.072(4) 0.109(5) 0.001(3) 0.047(4) 0.013(3)
C69 0.070(3) 0.077(4) 0.080(3) -0.018(3) 0.010(3) -0.015(3)
C70 0.129(5) 0.202(8) 0.070(4) 0.002(4) 0.033(4) -0.018(5)
C71 0.109(4) 0.130(5) 0.062(4) 0.000(3) 0.018(3) 0.011(4)
C72 0.124(5) 0.208(7) 0.070(4) -0.022(4) -0.004(4) 0.078(5)
C73 0.166(7) 0.156(6) 0.076(5) -0.030(4) 0.013(4) -0.022(5)
C74 0.181(8) 0.175(8) 0.119(6) -0.016(5) 0.055(6) 0.025(6)
C75 0.174(7) 0.184(7) 0.090(5) 0.003(5) 0.048(5) 0.019(6)
C76 0.208(8) 0.189(8) 0.126(6) -0.053(5) 0.074(6) -0.033(6)
C77 0.138(6) 0.162(7) 0.104(5) 0.021(5) -0.008(4) 0.026(5)
C78 0.069(3) 0.094(4) 0.059(3) 0.005(3) 0.001(2) -0.006(3)
C79 0.062(3) 0.081(4) 0.066(3) -0.001(3) 0.002(2) 0.003(3)
C80 0.047(3) 0.075(4) 0.061(3) -0.010(2) -0.001(2) 0.010(3)
C81 0.073(4) 0.085(4) 0.100(4) 0.007(3) 0.020(3) 0.001(3)
C82 0.056(3) 0.089(4) 0.109(4) -0.006(3) 0.027(3) 0.006(3)
C83 0.097(4) 0.079(4) 0.102(4) 0.010(3) 0.011(3) -0.004(3)
C84 0.056(3) 0.065(3) 0.063(3) -0.008(2) 0.010(2) 0.000(3)
C85 0.051(3) 0.091(5) 0.116(4) -0.006(3) 0.015(3) -0.001(3)
C86 0.057(3) 0.089(5) 0.110(4) -0.009(3) 0.002(3) -0.005(3)
C87 0.078(4) 0.103(5) 0.082(4) 0.013(3) 0.004(3) -0.007(4)
C88 0.078(4) 0.077(4) 0.081(4) 0.004(3) -0.002(3) -0.007(3)
C89 0.095(4) 0.076(4) 0.140(5) -0.002(3) 0.033(4) -0.001(3)
F1 0.433(10) 0.191(5) 0.257(7) 0.126(5) 0.113(7) -0.003(6)
F2 0.231(5) 0.178(4) 0.206(5) -0.074(4) 0.049(4) -0.067(4)
F3 0.120(3) 0.252(6) 0.219(5) 0.016(4) -0.033(3) -0.003(3)
F4 0.204(4) 0.153(3) 0.118(3) 0.029(3) -0.003(3) -0.012(3)
F5 0.246(5) 0.170(4) 0.116(3) -0.038(3) -0.002(3) 0.001(4)
F6 0.111(3) 0.275(6) 0.248(6) -0.079(5) 0.053(3) -0.042(4)
F7 0.092(2) 0.157(3) 0.075(2) -0.0116(18) 0.0307(16) -0.0007(19)
F8 0.093(3) 0.317(6) 0.115(3) 0.030(3) 0.019(2) 0.092(3)
F9 0.189(4) 0.129(3) 0.189(4) -0.085(3) 0.097(3) -0.074(3)
F10 0.147(3) 0.096(2) 0.0701(19) -0.0045(15) 0.0431(18) 0.0005(19)
F11 0.091(2) 0.237(4) 0.117(3) -0.017(3) -0.011(2) 0.057(3)
F12 0.262(5) 0.093(3) 0.149(3) -0.031(2) 0.117(3) -0.051(3)
N1 0.097(3) 0.117(4) 0.077(3) 0.006(2) -0.001(2) -0.009(3)
N2 0.040(2) 0.059(2) 0.068(2) -0.0224(18) 0.0071(17) 0.0017(17)
N3 0.075(3) 0.081(3) 0.074(3) -0.003(2) 0.009(2) -0.003(3)
N4 0.072(3) 0.076(3) 0.066(3) 0.003(2) -0.002(2) 0.002(3)
O1 0.097(3) 0.136(4) 0.275(7) 0.061(4) 0.000(4) -0.028(3)
O2 0.291 0.115 0.124 0.023 -0.003 -0.084
O3 0.179 0.160 0.125 -0.031 0.016 -0.007
O4 0.072(3) 0.227(6) 0.170(5) -0.115(4) 0.016(3) -0.035(3)
O5 0.0529(19) 0.060(2) 0.111(3) 0.0021(17) 0.0007(17) -0.0071(16)
O6 0.105 0.134 0.124 -0.012 -0.011 0.020
O7 0.167(5) 0.295(7) 0.122(4) -0.097(4) -0.044(4) 0.123(5)
O8 0.122(3) 0.126(3) 0.097(3) 0.018(2) 0.017(3) 0.050(3)
O9 0.149(4) 0.109(3) 0.095(3) 0.017(2) 0.003(3) 0.054(3)
O10 0.0540(18) 0.055(2) 0.116(3) 0.0022(17) -0.0006(17) -0.0013(17)
O11 0.135(4) 0.125(4) 0.137(4) -0.025(3) 0.036(3) -0.001(3)
O12 0.060(2) 0.055(2) 0.123(3) -0.0187(19) 0.0026(18) 0.0064(16)
O13 0.129(3) 0.102(3) 0.060(2) 0.006(2) -0.003(2) -0.013(2)
O14 0.118(3) 0.060(2) 0.064(2) -0.0056(17) 0.0326(19) -0.0169(18)
O15 0.081(2) 0.099(3) 0.067(2) -0.0038(18) 0.0224(19) -0.0046(19)
O16 0.135(3) 0.110(3) 0.088(3) -0.025(2) 0.012(3) -0.005(3)
O17 0.096(3) 0.167(4) 0.087(3) 0.016(3) 0.007(3) 0.025(3)
O18 0.153(4) 0.146(4) 0.102(4) 0.008(3) -0.003(3) 0.076(3)
O19 0.097(3) 0.144(3) 0.078(3) 0.008(2) 0.032(2) -0.006(2)
O20 0.111(3) 0.139(3) 0.070(3) -0.007(2) 0.008(2) 0.044(3)
O21 0.133(4) 0.134(4) 0.145(5) -0.014(3) 0.046(4) 0.021(3)
O22 0.115(3) 0.127(3) 0.089(3) -0.034(2) 0.026(3) -0.007(2)
P1 0.1180(16) 0.1141(15) 0.1124(15) 0.0054(13) 0.0056(11) -0.0248(11)
P2 0.0646(8) 0.0788(10) 0.0655(8) -0.0115(7) 0.0149(6) 0.0048(7)

loop_
_atom_type_symbol
_atom_type_description
_atom_type_scat_dispersion_real
_atom_type_scat_dispersion_imag
_atom_type_scat_source
C C 0.0033 0.0016 'International Tables Vol C Tables 4.2.6.8 and 6.1.1.4'
H H 0.0000 0.0000 'International Tables Vol C Tables 4.2.6.8 and 6.1.1.4'
F F 0.0171 0.0103 'International Tables Vol C Tables 4.2.6.8 and 6.1.1.4'
N N 0.0061 0.0033 'International Tables Vol C Tables 4.2.6.8 and 6.1.1.4'
O O 0.0106 0.0060 'International Tables Vol C Tables 4.2.6.8 and 6.1.1.4'
P P 0.1023 0.0942 'International Tables Vol C Tables 4.2.6.8 and 6.1.1.4'

loop_
_geom_angle_atom_site_label_1
_geom_angle_atom_site_label_2
_geom_angle_atom_site_label_3
_geom_angle
C6 C1 C2 118.7(6)
C6 C1 H1 120.7
C2 C1 H1 120.7
O1 C2 C1 126.2(6)
O1 C2 C3 112.8(7)
C1 C2 C3 121.0(6)
C4 C3 C2 118.9(6)
C4 C3 H3 120.6
C2 C3 H3 120.6
C3 C4 C5 118.8(6)
C3 C4 C29 116.4(6)
C5 C4 C29 124.9(6)
C6 C5 C4 121.9(5)
C6 C5 H5 119.0
C4 C5 H5 119.0
C1 C6 C5 120.6(5)
C1 C6 O6 123.3(6)
C5 C6 O6 116.0(6)
O1 C7 C8 106.0(6)
O1 C7 H7A 110.5
C8 C7 H7A 110.5
O1 C7 H7B 110.5
C8 C7 H7B 110.5
H7A C7 H7B 108.7
O2 C8 C7 107.3(7)
O2 C8 H8A 110.3
C7 C8 H8A 110.3
O2 C8 H8B 110.3
C7 C8 H8B 110.3
H8A C8 H8B 108.5
O2 C9 C10 113.9(8)
O2 C9 H9A 108.8
C10 C9 H9A 108.8
O2 C9 H9B 108.8
C10 C9 H9B 108.8
H9A C9 H9B 107.7
O3 C10 C9 110.9(7)
O3 C10 H10A 109.5
C9 C10 H10A 109.5
O3 C10 H10B 109.5
C9 C10 H10B 109.5
H10A C10 H10B 108.1
O3 C11 C12 112.9(6)
O3 C11 H11A 109.0
C12 C11 H11A 109.0
O3 C11 H11B 109.0
C12 C11 H11B 109.0
H11A C11 H11B 107.8
O4 C12 C11 125.9(7)
O4 C12 H12A 105.8
C11 C12 H12A 105.8
O4 C12 H12B 105.8
C11 C12 H12B 105.8
H12A C12 H12B 106.2
O4 C13 C14 111.5(5)
O4 C13 H13A 109.3
C14 C13 H13A 109.3
O4 C13 H13B 109.3
C14 C13 H13B 109.3
H13A C13 H13B 108.0
O5 C14 C13 107.8(4)
O5 C14 H14A 110.1
C13 C14 H14A 110.1
O5 C14 H14B 110.1
C13 C14 H14B 110.1
H14A C14 H14B 108.5
O6 C15 C16 107.0(7)
O6 C15 H15A 110.3
C16 C15 H15A 110.3
O6 C15 H15B 110.3
C16 C15 H15B 110.3
H15A C15 H15B 108.6
O7 C16 C15 111.4(7)
O7 C16 H16A 109.4
C15 C16 H16A 109.4
O7 C16 H16B 109.4
C15 C16 H16B 109.4
H16A C16 H16B 108.0
O7 C17 C18 132.2(8)
O7 C17 H17A 104.2
C18 C17 H17A 104.2
O7 C17 H17B 104.2
C18 C17 H17B 104.2
H17A C17 H17B 105.5
O8 C18 C17 110.4(6)
O8 C18 H18A 109.6
C17 C18 H18A 109.6
O8 C18 H18B 109.6
C17 C18 H18B 109.6
H18A C18 H18B 108.1
O8 C19 C20 113.8(5)
O8 C19 H19A 108.8
C20 C19 H19A 108.8
O8 C19 H19B 108.8
C20 C19 H19B 108.8
H19A C19 H19B 107.7
O9 C20 C19 113.1(5)
O9 C20 H20A 109.0
C19 C20 H20A 109.0
O9 C20 H20B 109.0
C19 C20 H20B 109.0
H20A C20 H20B 107.8
O9 C21 C22 112.7(5)
O9 C21 H21A 109.1
C22 C21 H21A 109.1
O9 C21 H21B 109.1
C22 C21 H21B 109.1
H21A C21 H21B 107.8
O10 C22 C21 109.6(4)
O10 C22 H22A 109.7
C21 C22 H22A 109.7
O10 C22 H22B 109.7
C21 C22 H22B 109.7
H22A C22 H22B 108.2
O10 C23 C24 124.6(4)
O10 C23 C28 115.1(4)
C24 C23 C28 120.3(4)
C25 C24 C23 119.2(4)
C25 C24 H24 120.4
C23 C24 H24 120.4
C24 C25 C26 121.3(4)
C24 C25 C34 121.3(4)
C26 C25 C34 117.2(4)
C25 C26 C27 119.1(4)
C25 C26 H26 120.5
C27 C26 H26 120.5
O5 C27 C28 125.5(4)
O5 C27 C26 114.5(4)
C28 C27 C26 120.1(4)
C27 C28 C23 120.0(4)
C27 C28 H28 120.0
C23 C28 H28 120.0
O11 C29 N1 121.7(6)
O11 C29 C4 118.9(6)
N1 C29 C4 119.4(6)
N1 C30 C31 111.0(4)
N1 C30 H30A 109.4
C31 C30 H30A 109.4
N1 C30 H30B 109.4
C31 C30 H30B 109.4
H30A C30 H30B 108.0
O13 C31 C30 107.4(5)
O13 C31 H31A 110.2
C30 C31 H31A 110.2
O13 C31 H31B 110.2
C30 C31 H31B 110.2
H31A C31 H31B 108.5
O14 C32 C33 106.9(3)
O14 C32 H32A 110.4
C33 C32 H32A 110.4
O14 C32 H32B 110.4
C33 C32 H32B 110.4
H32A C32 H32B 108.6
N2 C33 C32 111.1(3)
N2 C33 H33A 109.4
C32 C33 H33A 109.4
N2 C33 H33B 109.4
C32 C33 H33B 109.4
H33A C33 H33B 108.0
O12 C34 N2 123.9(4)
O12 C34 C25 120.8(4)
N2 C34 C25 115.2(4)
O13 C35 C36 124.2(4)
O13 C35 C40 115.0(4)
C36 C35 C40 120.9(4)
C37 C36 C35 121.1(4)
C37 C36 H36 119.5
C35 C36 H36 119.5
C36 C37 C38 118.4(4)
C36 C37 C69 121.1(4)
C38 C37 C69 120.4(4)
C39 C38 O14 124.7(4)
C39 C38 C37 120.5(4)
O14 C38 C37 114.8(4)
C38 C39 C40 122.5(4)
C38 C39 H39 118.8
C40 C39 H39 118.8
C39 C40 C35 116.6(4)
C39 C40 C41 122.1(4)
C35 C40 C41 121.3(4)
C40 C41 C42 114.1(3)
C40 C41 H41A 108.7
C42 C41 H41A 108.7
C40 C41 H41B 108.7
C42 C41 H41B 108.7
H41A C41 H41B 107.6
C43 C42 C47 116.6(4)
C43 C42 C41 122.6(4)
C47 C42 C41 120.8(4)
C44 C43 C42 122.8(5)
C44 C43 H43 118.6
C42 C43 H43 118.6
C45 C44 O19 117.1(5)
C45 C44 C43 119.9(4)
O19 C44 C43 123.1(5)
C44 C45 C46 119.7(4)
C44 C45 C48 120.2(4)
C46 C45 C48 119.9(5)
C47 C46 C45 120.3(5)
C47 C46 H46 119.8
C45 C46 H46 119.8
O15 C47 C46 123.9(5)
O15 C47 C42 115.5(4)
C46 C47 C42 120.7(4)
C49 C48 C45 112.2(4)
C49 C48 H48A 109.2
C45 C48 H48A 109.2
C49 C48 H48B 109.2
C45 C48 H48B 109.2
H48A C48 H48B 107.9
C54 C49 C50 116.9(5)
C54 C49 C48 122.2(5)
C50 C49 C48 120.8(5)
C51 C50 C49 123.3(5)
C51 C50 H50 118.4
C49 C50 H50 118.4
C50 C51 C52 120.9(5)
C50 C51 O20 125.0(5)
C52 C51 O20 114.1(5)
C53 C52 C51 115.8(5)
C53 C52 C55 121.9(5)
C51 C52 C55 122.2(5)
C52 C53 C54 122.2(5)
C52 C53 H53 118.9
C54 C53 H53 118.9
C49 C54 O16 118.0(6)
C49 C54 C53 120.9(5)
O16 C54 C53 121.1(5)
C52 C55 C56 112.5(4)
C52 C55 H55A 109.1
C56 C55 H55A 109.1
C52 C55 H55B 109.1
C56 C55 H55B 109.1
H55A C55 H55B 107.8
C57 C56 C61 117.7(7)
C57 C56 C55 120.6(6)
C61 C56 C55 121.6(7)
C56 C57 C58 121.6(7)
C56 C57 H57 119.2
C58 C57 H57 119.2
O21 C58 C57 122.6(7)
O21 C58 C59 118.7(8)
C57 C58 C59 118.7(8)
C60 C59 C58 120.0(7)
C60 C59 C62 122.4(7)
C58 C59 C62 117.6(8)
C59 C60 C61 123.3(7)
C59 C60 H60 118.3
C61 C60 H60 118.3
O17 C61 C60 126.0(7)
O17 C61 C56 115.2(7)
C60 C61 C56 118.6(7)
C59 C62 C63 112.7(5)
C59 C62 H62A 109.0
C63 C62 H62A 109.0
C59 C62 H62B 109.0
C63 C62 H62B 109.0
H62A C62 H62B 107.8
C68 C63 C64 118.8(6)
C68 C63 C62 119.1(6)
C64 C63 C62 122.1(7)
C65 C64 O18 122.4(5)
C65 C64 C63 121.6(6)
O18 C64 C63 116.0(6)
C64 C65 C66 121.7(5)
C64 C65 H65 119.2
C66 C65 H65 119.2
C65 C66 C67 116.8(6)
C65 C66 C69 121.1(4)
C67 C66 C69 121.9(6)
O22 C67 C68 126.0(5)
O22 C67 C66 114.8(6)
C68 C67 C66 119.2(6)
C63 C68 C67 121.9(5)
C63 C68 H68 119.1
C67 C68 H68 119.1
C37 C69 C66 110.5(4)
C37 C69 H69A 109.6
C66 C69 H69A 109.6
C37 C69 H69B 109.6
C66 C69 H69B 109.6
H69A C69 H69B 108.1
O19 C70 H70A 109.5
O19 C70 H70B 109.5
H70A C70 H70B 109.5
O19 C70 H70C 109.5
H70A C70 H70C 109.5
H70B C70 H70C 109.5
O15 C71 H71A 109.5
O15 C71 H71B 109.5
H71A C71 H71B 109.5
O15 C71 H71C 109.5
H71A C71 H71C 109.5
H71B C71 H71C 109.5
O20 C72 H72A 109.5
O20 C72 H72B 109.5
H72A C72 H72B 109.5
O20 C72 H72C 109.5
H72A C72 H72C 109.5
H72B C72 H72C 109.5
O16 C73 H73A 109.5
O16 C73 H73B 109.5
H73A C73 H73B 109.5
O16 C73 H73C 109.5
H73A C73 H73C 109.5
H73B C73 H73C 109.5
O21 C74 H74A 109.5
O21 C74 H74B 109.5
H74A C74 H74B 109.5
O21 C74 H74C 109.5
H74A C74 H74C 109.5
H74B C74 H74C 109.5
O17 C75 H75A 109.5
O17 C75 H75B 109.5
H75A C75 H75B 109.5
O17 C75 H75C 109.5
H75A C75 H75C 109.5
H75B C75 H75C 109.5
O22 C76 H76A 109.5
O22 C76 H76B 109.5
H76A C76 H76B 109.5
O22 C76 H76C 109.5
H76A C76 H76C 109.5
H76B C76 H76C 109.5
O18 C77 H77A 109.5
O18 C77 H77B 109.5
H77A C77 H77B 109.5
O18 C77 H77C 109.5
H77A C77 H77C 109.5
H77B C77 H77C 109.5
C79 C78 N4 120.7(5)
C79 C78 H78 119.6
N4 C78 H78 119.6
C78 C79 C80 122.0(5)
C78 C79 H79 119.0
C80 C79 H79 119.0
C79 C80 C81 114.7(5)
C79 C80 C84 123.1(4)
C81 C80 C84 122.2(4)
C82 C81 C80 122.3(5)
C82 C81 H81 118.8
C80 C81 H81 118.8
N4 C82 C81 120.6(5)
N4 C82 H82 119.7
C81 C82 H82 119.7
N4 C83 H83A 109.5
N4 C83 H83B 109.5
H83A C83 H83B 109.5
N4 C83 H83C 109.5
H83A C83 H83C 109.5
H83B C83 H83C 109.5
C85 C84 C88 116.0(5)
C85 C84 C80 122.8(5)
C88 C84 C80 121.2(4)
C86 C85 C84 121.3(5)
C86 C85 H85 119.4
C84 C85 H85 119.4
N3 C86 C85 122.2(5)
N3 C86 H86 118.9
C85 C86 H86 118.9
N3 C87 C88 121.9(5)
N3 C87 H87 119.0
C88 C87 H87 119.0
C87 C88 C84 120.4(5)
C87 C88 H88 119.8
C84 C88 H88 119.8
N3 C89 H89A 109.5
N3 C89 H89B 109.5
H89A C89 H89B 109.5
N3 C89 H89C 109.5
H89A C89 H89C 109.5
H89B C89 H89C 109.5
C29 N1 C30 124.5(5)
C29 N1 H1A 117.7
C30 N1 H1A 117.7
C34 N2 C33 124.3(3)
C34 N2 H2 117.9
C33 N2 H2 117.9
C86 N3 C87 118.1(5)
C86 N3 C89 122.3(5)
C87 N3 C89 119.6(5)
C82 N4 C78 119.6(4)
C82 N4 C83 121.2(5)
C78 N4 C83 119.2(4)
C2 O1 C7 118.5(6)
C9 O2 C8 115.0(7)
C11 O3 C10 119.6(7)
C12 O4 C13 118.7(5)
C27 O5 C14 117.1(3)
C15 O6 C6 119.2(6)
C17 O7 C16 124.0(8)
C18 O8 C19 112.8(5)
C21 O9 C20 113.7(5)
C23 O10 C22 117.9(3)
C35 O13 C31 121.0(4)
C38 O14 C32 121.1(3)
C47 O15 C71 118.5(4)
C54 O16 C73 119.8(5)
C61 O17 C75 118.6(6)
C77 O18 C64 121.3(5)
C44 O19 C70 119.3(4)
C72 O20 C51 115.5(4)
C58 O21 C74 118.8(6)
C67 O22 C76 116.7(5)
F1 P1 F6 90.4(4)
F1 P1 F2 92.3(4)
F6 P1 F2 91.9(3)
F1 P1 F5 90.7(4)
F6 P1 F5 90.7(3)
F2 P1 F5 176.1(3)
F1 P1 F3 91.8(4)
F6 P1 F3 177.7(4)
F2 P1 F3 87.9(3)
F5 P1 F3 89.5(3)
F1 P1 F4 178.4(4)
F6 P1 F4 91.2(3)
F2 P1 F4 87.4(3)
F5 P1 F4 89.6(3)
F3 P1 F4 86.6(3)
F8 P2 F12 91.6(3)
F8 P2 F11 178.3(3)
F12 P2 F11 90.0(3)
F8 P2 F9 89.0(3)
F12 P2 F9 179.4(3)
F11 P2 F9 89.3(3)
F8 P2 F10 88.13(19)
F12 P2 F10 89.60(17)
F11 P2 F10 92.0(2)
F9 P2 F10 90.22(18)
F8 P2 F7 90.77(19)
F12 P2 F7 90.90(18)
F11 P2 F7 89.07(18)
F9 P2 F7 89.28(19)
F10 P2 F7 178.80(19)

loop_
_geom_bond_atom_site_label_1
_geom_bond_atom_site_label_2
_geom_bond_distance
C1 C6 1.361(7)
C1 C2 1.388(8)
C1 H1 0.9300
C2 O1 1.352(7)
C2 C3 1.416(8)
C3 C4 1.372(7)
C3 H3 0.9300
C4 C5 1.387(7)
C4 C29 1.498(8)
C5 C6 1.368(7)
C5 H5 0.9300
C6 O6 1.371(6)
C7 O1 1.410(7)
C7 C8 1.521(9)
C7 H7A 0.9700
C7 H7B 0.9700
C8 O2 1.349(8)
C8 H8A 0.9700
C8 H8B 0.9700
C9 O2 1.310(9)
C9 C10 1.460(10)
C9 H9A 0.9700
C9 H9B 0.9700
C10 O3 1.393(8)
C10 H10A 0.9700
C10 H10B 0.9700
C11 O3 1.322(7)
C11 C12 1.367(9)
C11 H11A 0.9700
C11 H11B 0.9700
C12 O4 1.270(7)
C12 H12A 0.9700
C12 H12B 0.9700
C13 O4 1.364(7)
C13 C14 1.515(7)
C13 H13A 0.9700
C13 H13B 0.9700
C14 O5 1.416(5)
C14 H14A 0.9700
C14 H14B 0.9700
C15 O6 1.350(8)
C15 C16 1.529(10)
C15 H15A 0.9700
C15 H15B 0.9700
C16 O7 1.365(8)
C16 H16A 0.9700
C16 H16B 0.9700
C17 O7 1.139(9)
C17 C18 1.427(10)
C17 H17A 0.9700
C17 H17B 0.9700
C18 O8 1.349(7)
C18 H18A 0.9700
C18 H18B 0.9700
C19 O8 1.392(6)
C19 C20 1.434(7)
C19 H19A 0.9700
C19 H19B 0.9700
C20 O9 1.413(6)
C20 H20A 0.9700
C20 H20B 0.9700
C21 O9 1.337(6)
C21 C22 1.465(6)
C21 H21A 0.9700
C21 H21B 0.9700
C22 O10 1.418(5)
C22 H22A 0.9700
C22 H22B 0.9700
C23 O10 1.367(5)
C23 C24 1.397(5)
C23 C28 1.399(5)
C24 C25 1.372(5)
C24 H24 0.9300
C25 C26 1.383(5)
C25 C34 1.531(6)
C26 C27 1.416(5)
C26 H26 0.9300
C27 O5 1.356(5)
C27 C28 1.364(5)
C28 H28 0.9300
C29 O11 1.221(6)
C29 N1 1.319(7)
C30 N1 1.450(6)
C30 C31 1.496(7)
C30 H30A 0.9700
C30 H30B 0.9700
C31 O13 1.426(6)
C31 H31A 0.9700
C31 H31B 0.9700
C32 O14 1.404(5)
C32 C33 1.492(5)
C32 H32A 0.9700
C32 H32B 0.9700
C33 N2 1.440(5)
C33 H33A 0.9700
C33 H33B 0.9700
C34 O12 1.233(5)
C34 N2 1.312(5)
C35 O13 1.384(5)
C35 C36 1.398(6)
C35 C40 1.402(6)
C36 C37 1.374(6)
C36 H36 0.9300
C37 C38 1.403(6)
C37 C69 1.508(6)
C38 C39 1.362(6)
C38 O14 1.366(5)
C39 C40 1.402(6)
C39 H39 0.9300
C40 C41 1.494(6)
C41 C42 1.514(6)
C41 H41A 0.9700
C41 H41B 0.9700
C42 C43 1.388(6)
C42 C47 1.404(6)
C43 C44 1.372(6)
C43 H43 0.9300
C44 C45 1.362(6)
C44 O19 1.368(5)
C45 C46 1.386(6)
C45 C48 1.545(6)
C46 C47 1.385(6)
C46 H46 0.9300
C47 O15 1.370(5)
C48 C49 1.477(7)
C48 H48A 0.9700
C48 H48B 0.9700
C49 C54 1.372(7)
C49 C50 1.374(6)
C50 C51 1.347(6)
C50 H50 0.9300
C51 C52 1.415(7)
C51 O20 1.416(6)
C52 C53 1.378(7)
C52 C55 1.500(7)
C53 C54 1.388(7)
C53 H53 0.9300
C54 O16 1.376(6)
C55 C56 1.502(8)
C55 H55A 0.9700
C55 H55B 0.9700
C56 C57 1.401(8)
C56 C61 1.432(8)
C57 C58 1.421(9)
C57 H57 0.9300
C58 O21 1.365(8)
C58 C59 1.421(9)
C59 C60 1.320(8)
C59 C62 1.520(8)
C60 C61 1.422(9)
C60 H60 0.9300
C61 O17 1.353(8)
C62 C63 1.526(8)
C62 H62A 0.9700
C62 H62B 0.9700
C63 C68 1.357(8)
C63 C64 1.381(7)
C64 C65 1.354(7)
C64 O18 1.373(7)
C65 C66 1.405(7)
C65 H65 0.9300
C66 C67 1.426(7)
C66 C69 1.514(7)
C67 O22 1.371(7)
C67 C68 1.401(8)
C68 H68 0.9300
C69 H69A 0.9700
C69 H69B 0.9700
C70 O19 1.387(7)
C70 H70A 0.9600
C70 H70B 0.9600
C70 H70C 0.9600
C71 O15 1.417(6)
C71 H71A 0.9600
C71 H71B 0.9600
C71 H71C 0.9600
C72 O20 1.410(6)
C72 H72A 0.9600
C72 H72B 0.9600
C72 H72C 0.9600
C73 O16 1.403(7)
C73 H73A 0.9600
C73 H73B 0.9600
C73 H73C 0.9600
C74 O21 1.386(8)
C74 H74A 0.9600
C74 H74B 0.9600
C74 H74C 0.9600
C75 O17 1.412(6)
C75 H75A 0.9600
C75 H75B 0.9600
C75 H75C 0.9600
C76 O22 1.424(7)
C76 H76A 0.9600
C76 H76B 0.9600
C76 H76C 0.9600
C77 O18 1.363(7)
C77 H77A 0.9600
C77 H77B 0.9600
C77 H77C 0.9600
C78 C79 1.351(6)
C78 N4 1.373(6)
C78 H78 0.9300
C79 C80 1.394(6)
C79 H79 0.9300
C80 C81 1.400(6)
C80 C84 1.454(6)
C81 C82 1.368(7)
C81 H81 0.9300
C82 N4 1.323(6)
C82 H82 0.9300
C83 N4 1.464(6)
C83 H83A 0.9600
C83 H83B 0.9600
C83 H83C 0.9600
C84 C85 1.362(6)
C84 C88 1.391(6)
C85 C86 1.346(7)
C85 H85 0.9300
C86 N3 1.330(6)
C86 H86 0.9300
C87 N3 1.332(6)
C87 C88 1.353(7)
C87 H87 0.9300
C88 H88 0.9300
C89 N3 1.482(6)
C89 H89A 0.9600
C89 H89B 0.9600
C89 H89C 0.9600
F1 P1 1.507(5)
F2 P1 1.549(5)
F3 P1 1.567(5)
F4 P1 1.601(4)
F5 P1 1.559(4)
F6 P1 1.532(5)
F7 P2 1.587(3)
F8 P2 1.540(3)
F9 P2 1.560(4)
F10 P2 1.578(3)
F11 P2 1.556(3)
F12 P2 1.548(3)
N1 H1A 0.8600
N2 H2 0.8600

loop_
_geom_torsion_atom_site_label_1
_geom_torsion_atom_site_label_2
_geom_torsion_atom_site_label_3
_geom_torsion_atom_site_label_4
_geom_torsion
C6 C1 C2 O1 177.8(6)
C6 C1 C2 C3 -2.2(9)
O1 C2 C3 C4 -176.3(5)
C1 C2 C3 C4 3.8(9)
C2 C3 C4 C5 -2.7(8)
C2 C3 C4 C29 175.5(5)
C3 C4 C5 C6 0.2(8)
C29 C4 C5 C6 -177.9(5)
C2 C1 C6 C5 -0.4(8)
C2 C1 C6 O6 177.4(5)
C4 C5 C6 C1 1.4(8)
C4 C5 C6 O6 -176.5(4)
O1 C7 C8 O2 -59.8(8)
O2 C9 C10 O3 -49.7(12)
O3 C11 C12 O4 35.9(12)
O4 C13 C14 O5 69.0(6)
O6 C15 C16 O7 75.4(10)
O7 C17 C18 O8 22.2(17)
O8 C19 C20 O9 -61.9(8)
O9 C21 C22 O10 75.9(6)
O10 C23 C24 C25 -178.2(4)
C28 C23 C24 C25 2.8(6)
C23 C24 C25 C26 -3.8(6)
C23 C24 C25 C34 -179.5(4)
C24 C25 C26 C27 2.2(6)
C34 C25 C26 C27 178.1(4)
C25 C26 C27 O5 -179.9(4)
C25 C26 C27 C28 0.4(6)
O5 C27 C28 C23 179.0(4)
C26 C27 C28 C23 -1.3(6)
O10 C23 C28 C27 -179.3(4)
C24 C23 C28 C27 -0.3(6)
C3 C4 C29 O11 -14.2(8)
C5 C4 C29 O11 163.9(5)
C3 C4 C29 N1 166.0(5)
C5 C4 C29 N1 -15.9(8)
N1 C30 C31 O13 67.8(6)
O14 C32 C33 N2 68.5(4)
C24 C25 C34 O12 152.1(4)
C26 C25 C34 O12 -23.8(6)
C24 C25 C34 N2 -24.4(5)
C26 C25 C34 N2 159.7(4)
O13 C35 C36 C37 -178.0(4)
C40 C35 C36 C37 1.2(7)
C35 C36 C37 C38 -1.3(6)
C35 C36 C37 C69 176.1(4)
C36 C37 C38 C39 0.1(6)
C69 C37 C38 C39 -177.3(4)
C36 C37 C38 O14 -177.7(4)
C69 C37 C38 O14 4.9(6)
O14 C38 C39 C40 178.8(4)
C37 C38 C39 C40 1.3(6)
C38 C39 C40 C35 -1.4(6)
C38 C39 C40 C41 177.1(4)
O13 C35 C40 C39 179.4(4)
C36 C35 C40 C39 0.1(6)
O13 C35 C40 C41 0.9(6)
C36 C35 C40 C41 -178.4(4)
C39 C40 C41 C42 -93.3(5)
C35 C40 C41 C42 85.1(5)
C40 C41 C42 C43 -94.4(5)
C40 C41 C42 C47 86.0(5)
C47 C42 C43 C44 -0.6(6)
C41 C42 C43 C44 179.7(4)
C42 C43 C44 C45 1.1(7)
C42 C43 C44 O19 -179.6(4)
O19 C44 C45 C46 -179.3(4)
C43 C44 C45 C46 0.1(7)
O19 C44 C45 C48 4.8(6)
C43 C44 C45 C48 -175.8(4)
C44 C45 C46 C47 -1.6(7)
C48 C45 C46 C47 174.3(4)
C45 C46 C47 O15 -178.0(4)
C45 C46 C47 C42 2.0(6)
C43 C42 C47 O15 179.1(3)
C41 C42 C47 O15 -1.2(5)
C43 C42 C47 C46 -0.9(6)
C41 C42 C47 C46 178.8(4)
C44 C45 C48 C49 90.2(6)
C46 C45 C48 C49 -85.7(5)
C45 C48 C49 C54 89.1(6)
C45 C48 C49 C50 -86.9(5)
C54 C49 C50 C51 -0.7(7)
C48 C49 C50 C51 175.5(4)
C49 C50 C51 C52 0.4(7)
C49 C50 C51 O20 -179.4(4)
C50 C51 C52 C53 0.3(7)
O20 C51 C52 C53 -179.8(4)
C50 C51 C52 C55 -176.9(5)
O20 C51 C52 C55 3.0(7)
C51 C52 C53 C54 -0.8(7)
C55 C52 C53 C54 176.4(5)
C50 C49 C54 O16 178.8(4)
C48 C49 C54 O16 2.7(7)
C50 C49 C54 C53 0.3(7)
C48 C49 C54 C53 -175.9(4)
C52 C53 C54 C49 0.5(7)
C52 C53 C54 O16 -178.0(4)
C53 C52 C55 C56 -83.7(6)
C51 C52 C55 C56 93.3(6)
C52 C55 C56 C57 -91.6(6)
C52 C55 C56 C61 85.7(6)
C61 C56 C57 C58 1.8(8)
C55 C56 C57 C58 179.3(4)
C56 C57 C58 O21 178.3(5)
C56 C57 C58 C59 -1.1(8)
O21 C58 C59 C60 -177.5(5)
C57 C58 C59 C60 1.9(8)
O21 C58 C59 C62 2.1(7)
C57 C58 C59 C62 -178.5(5)
C58 C59 C60 C61 -3.6(9)
C62 C59 C60 C61 176.8(5)
C59 C60 C61 O17 178.4(5)
C59 C60 C61 C56 4.4(8)
C57 C56 C61 O17 -178.0(5)
C55 C56 C61 O17 4.6(7)
C57 C56 C61 C60 -3.3(7)
C55 C56 C61 C60 179.3(5)
C60 C59 C62 C63 -95.1(8)
C58 C59 C62 C63 85.3(7)
C59 C62 C63 C68 -85.9(8)
C59 C62 C63 C64 92.1(7)
C68 C63 C64 C65 1.9(8)
C62 C63 C64 C65 -176.1(5)
C68 C63 C64 O18 -179.2(5)
C62 C63 C64 O18 2.9(8)
O18 C64 C65 C66 179.5(5)
C63 C64 C65 C66 -1.6(8)
C64 C65 C66 C67 1.0(7)
C64 C65 C66 C69 177.5(5)
C65 C66 C67 O22 179.9(4)
C69 C66 C67 O22 3.5(6)
C65 C66 C67 C68 -0.8(7)
C69 C66 C67 C68 -177.2(4)
C64 C63 C68 C67 -1.6(8)
C62 C63 C68 C67 176.4(5)
O22 C67 C68 C63 -179.7(5)
C66 C67 C68 C63 1.2(8)
C36 C37 C69 C66 -86.8(5)
C38 C37 C69 C66 90.5(5)
C65 C66 C69 C37 -87.9(5)
C67 C66 C69 C37 88.3(5)
N4 C78 C79 C80 -0.5(7)
C78 C79 C80 C81 3.2(6)
C78 C79 C80 C84 -177.0(4)
C79 C80 C81 C82 -2.5(7)
C84 C80 C81 C82 177.7(5)
C80 C81 C82 N4 -0.9(8)
C79 C80 C84 C85 143.4(5)
C81 C80 C84 C85 -36.8(7)
C79 C80 C84 C88 -36.0(6)
C81 C80 C84 C88 143.8(5)
C88 C84 C85 C86 1.0(7)
C80 C84 C85 C86 -178.4(5)
C84 C85 C86 N3 -1.2(8)
N3 C87 C88 C84 -1.7(8)
C85 C84 C88 C87 0.4(7)
C80 C84 C88 C87 179.9(4)
O11 C29 N1 C30 0.4(8)
C4 C29 N1 C30 -179.8(4)
C31 C30 N1 C29 76.8(7)
O12 C34 N2 C33 -7.8(7)
C25 C34 N2 C33 168.6(3)
C32 C33 N2 C34 -92.0(5)
C85 C86 N3 C87 0.0(7)
C85 C86 N3 C89 -177.0(5)
C88 C87 N3 C86 1.5(7)
C88 C87 N3 C89 178.6(5)
C81 C82 N4 C78 3.7(7)
C81 C82 N4 C83 -178.5(5)
C79 C78 N4 C82 -3.1(7)
C79 C78 N4 C83 179.1(4)
C1 C2 O1 C7 -17.0(10)
C3 C2 O1 C7 163.0(6)
C8 C7 O1 C2 -161.2(6)
C10 C9 O2 C8 -177.3(8)
C7 C8 O2 C9 173.0(7)
C12 C11 O3 C10 -173.3(7)
C9 C10 O3 C11 -95.6(9)
C11 C12 O4 C13 -178.6(8)
C14 C13 O4 C12 118.5(7)
C28 C27 O5 C14 2.6(6)
C26 C27 O5 C14 -177.0(4)
C13 C14 O5 C27 -175.4(4)
C16 C15 O6 C6 176.6(6)
C1 C6 O6 C15 23.4(8)
C5 C6 O6 C15 -158.7(6)
C18 C17 O7 C16 179.1(10)
C15 C16 O7 C17 104.8(11)
C17 C18 O8 C19 179.5(7)
C20 C19 O8 C18 -87.7(7)
C22 C21 O9 C20 165.5(5)
C19 C20 O9 C21 -120.7(6)
C24 C23 O10 C22 5.4(6)
C28 C23 O10 C22 -175.6(4)
C21 C22 O10 C23 173.5(4)
C36 C35 O13 C31 -6.8(7)
C40 C35 O13 C31 174.0(4)
C30 C31 O13 C35 -135.4(5)
C39 C38 O14 C32 17.4(6)
C37 C38 O14 C32 -165.0(4)
C33 C32 O14 C38 -173.6(3)
C46 C47 O15 C71 -11.3(6)
C42 C47 O15 C71 168.8(4)
C49 C54 O16 C73 -174.1(5)
C53 C54 O16 C73 4.4(7)
C60 C61 O17 C75 10.9(8)
C56 C61 O17 C75 -174.9(5)
C65 C64 O18 C77 30.4(9)
C63 C64 O18 C77 -148.6(6)
C45 C44 O19 C70 170.3(5)
C43 C44 O19 C70 -9.1(7)
C50 C51 O20 C72 12.4(8)
C52 C51 O20 C72 -167.5(5)
C57 C58 O21 C74 0.2(9)
C59 C58 O21 C74 179.5(5)
C68 C67 O22 C76 10.7(8)
C66 C67 O22 C76 -170.1(5)

loop_
_platon_squeeze_void_nr
_platon_squeeze_void_average_x
_platon_squeeze_void_average_y
_platon_squeeze_void_average_z
_platon_squeeze_void_volume
_platon_squeeze_void_count_electrons
_platon_squeeze_void_content
1 0.657 0.000 0.110 2425 546 ' '
2 0.089 0.500 0.470 2425 546 ' '
